data_7110668
loop_
_publ_author_name
'Bertrand, Samuel'
'Hoffmann, Norbert'
'Pete, Jean-Pierre'
'Bulach, V\'eronique'

_publ_section_title
;
 Stereoselective radical-tandem reaction of aniline derivatives with
 (5R)-5-menthyloxy-2,5-dihydrofuran-2-one initiated by photochemical
 induced electron transfer
;
_journal_issue 22
_journal_name_full 'Chemical Communications'
_journal_page_first 2291
_journal_paper_doi 10.1039/a906051k
_journal_year 1999
_chemical_formula_moiety 'C22 H31 N O3'
_chemical_formula_sum 'C22 H31 N O3'
_chemical_formula_weight 357.50
_chemical_name_systematic ' ?'
_space_group_IT_number 19
_symmetry_cell_setting orthorhombic
_symmetry_space_group_name_Hall 'P 2ac 2ab'
_symmetry_space_group_name_H-M 'P 21 21 21'
_cell_angle_alpha 90
_cell_angle_beta 90
_cell_angle_gamma 90
_cell_formula_units_Z 4
_cell_length_a 8.4839(3)
_cell_length_b 13.709(1)
_cell_length_c 17.887(1)
_cell_measurement_reflns_used 25
_cell_measurement_temperature 294
_cell_measurement_theta_max 21.1
_cell_measurement_theta_min 18.1
_cell_volume 2080.4(2)
_computing_cell_refinement CAD4_(Enraf-Nonius,_1994)
_computing_data_collection CAD4_(Enraf-Nonius,_1994)
_computing_data_reduction process_OpenMoleN_(_1997)
_computing_publication_material CIFGEN_IN_OpenMoleN_(_1997)
_computing_structure_refinement LSFM_OpenMoleN_(_1997)
_computing_structure_solution Direct_methods_(SIR,_Burla_et_al.,_1989)
_diffrn_ambient_temperature 294
_diffrn_measurement_device_type Enraf_Nonius_CAD4
_diffrn_measurement_method \q/2\q
_diffrn_radiation_monochromator graphite
_diffrn_radiation_type Mo-K\a
_diffrn_radiation_wavelength 0.71073
_diffrn_reflns_av_R_equivalents 0
_diffrn_reflns_av_sigmaI/netI 0.333
_diffrn_reflns_limit_h_max 10
_diffrn_reflns_limit_h_min 0
_diffrn_reflns_limit_k_max 17
_diffrn_reflns_limit_k_min 0
_diffrn_reflns_limit_l_max 0
_diffrn_reflns_limit_l_min -22
_diffrn_reflns_number 2428
_diffrn_reflns_theta_max 26.29
_diffrn_reflns_theta_min 2.5
_diffrn_source xray_tube
_diffrn_standards_decay_% 0
_diffrn_standards_interval_time 120
_diffrn_standards_number 3
_exptl_absorpt_coefficient_mu 0.075
_exptl_absorpt_correction_T_max 1.0000
_exptl_absorpt_correction_T_min 0.9204
_exptl_absorpt_correction_type psi_scan_(North,_Phillips,_Mathews,_1968)
_exptl_crystal_colour colorless
_exptl_crystal_density_diffrn 1.14
_exptl_crystal_density_method none
_exptl_crystal_description prism
_exptl_crystal_F_000 776
_exptl_crystal_size_max 0.30
_exptl_crystal_size_mid 0.30
_exptl_crystal_size_min 0.20
_refine_diff_density_max 0.151
_refine_diff_density_min -0.199
_refine_ls_abs_structure_details 'Flack H D  (1983), Acta Cryst. A39, 876-881'
_refine_ls_extinction_method none
_refine_ls_goodness_of_fit_all 1.416
_refine_ls_goodness_of_fit_ref 1.046
_refine_ls_hydrogen_treatment noref
_refine_ls_matrix_type full
_refine_ls_number_constraints 0
_refine_ls_number_parameters 235
_refine_ls_number_reflns 1459
_refine_ls_number_restraints 0
_refine_ls_R_factor_all 0.102
_refine_ls_R_factor_gt 0.039
_refine_ls_shift/esd_mean 0.001
_refine_ls_shift/su_max 0.004
_refine_ls_structure_factor_coef F
_refine_ls_weighting_details 'w = 4Fo^2^/(\s^2^(Fo^2^) + 0.0064 Fo^4^)'
_refine_ls_weighting_scheme calc
_refine_ls_wR_factor_all 0.070
_refine_ls_wR_factor_ref 0.051
_reflns_number_gt 1459
_reflns_number_total 2428
_reflns_threshold_expression >3.0\s(I)
_cod_data_source_file 906051ksup1.cif
_cod_data_source_block st985
_cod_depositor_comments
;
The following automatic conversions were performed:

'_refine_ls_weighting_scheme' value '4Fo^2^/(\s^2^(Fo^2^) + 0.0064
Fo^4^)' was changed to 'calc'. New tag '_refine_ls_weighting_details'
was created. The value of the new tag was set to 'w =
4Fo^2^/(\s^2^(Fo^2^) + 0.0064 Fo^4^)'.

Automatic conversion script
Id: cif_fix_values 3143 2015-03-26 13:38:13Z robertas 
;
_cod_original_cell_volume 2080.5(4)
_cod_original_sg_symbol_Hall ' P 2ac 2ab'
_cod_database_code 7110668

loop_
_symmetry_equiv_pos_as_xyz
x,y,z
1/2-x,-y,1/2+z
-x,1/2+y,1/2-z
1/2+x,1/2-y,-z

loop_
_atom_site_label
_atom_site_fract_x
_atom_site_fract_y
_atom_site_fract_z
_atom_site_U_iso_or_equiv
_atom_site_adp_type
_atom_site_calc_flag
_atom_site_calc_attached_atom
_atom_site_type_symbol
C1 -0.2602(4) 0.5430(2) 0.4861(2) 0.055(2) Uani ? ? C
C2 -0.2561(4) 0.6430(2) 0.4795(2) 0.066(2) Uani ? ? C
C3 -0.1154(5) 0.6866(2) 0.4639(2) 0.064(2) Uani ? ? C
C4 0.0198(4) 0.6330(2) 0.4565(2) 0.057(2) Uani ? ? C
C5 0.0175(3) 0.5316(2) 0.4634(1) 0.041(1) Uani ? ? C
C6 -0.1273(3) 0.4865(2) 0.4773(1) 0.039(1) Uani ? ? C
C7 -0.1429(3) 0.3758(2) 0.4797(1) 0.041(1) Uani ? ? C
C8 0.0131(4) 0.3225(2) 0.4731(2) 0.041(1) Uani ? ? C
C9 0.1534(4) 0.3835(2) 0.4954(2) 0.055(2) Uani ? ? C
N 0.1533(3) 0.4747(2) 0.4547(1) 0.049(1) Uani ? ? N
C10 0.3057(4) 0.5225(3) 0.4501(3) 0.078(2) Uani ? ? C
C11 0.0197(3) 0.2928(2) 0.3914(2) 0.043(1) Uani ? ? C
O1 -0.1426(2) 0.2900(1) 0.3656(1) 0.052(1) Uani ? ? O
C12 -0.2364(4) 0.3392(2) 0.4140(2) 0.043(1) Uani ? ? C
O2 -0.3744(2) 0.3492(2) 0.4013(1) 0.057(1) Uani ? ? O
O3 0.0882(2) 0.2025(1) 0.3835(1) 0.047(1) Uani ? ? O
C13 0.1485(4) 0.1802(2) 0.3093(2) 0.049(2) Uani ? ? C
C14 0.3046(4) 0.2309(3) 0.2964(2) 0.062(2) Uani ? ? C
C15 0.3762(4) 0.2050(3) 0.2209(2) 0.071(2) Uani ? ? C
C16 0.5315(5) 0.2598(5) 0.2081(3) 0.114(3) Uani ? ? C
C17 0.3929(5) 0.0957(3) 0.2162(2) 0.080(2) Uani ? ? C
C18 0.2381(5) 0.0434(3) 0.2285(2) 0.072(2) Uani ? ? C
C19 0.1623(4) 0.0700(2) 0.3042(2) 0.054(2) Uani ? ? C
C20 0.0070(5) 0.0166(3) 0.3192(2) 0.069(2) Uani ? ? C
C21 0.0291(6) -0.0937(3) 0.3243(2) 0.093(3) Uani ? ? C
C22 -0.1212(5) 0.0402(3) 0.2640(3) 0.096(3) Uani ? ? C
H1 -0.3577 0.5120 0.4972 0.0732 Uiso calc C1 H
H2 -0.3491 0.6808 0.4855 0.0884 Uiso calc C2 H
H3 -0.1112 0.7555 0.4582 0.0897 Uiso calc C3 H
H4 0.1166 0.6653 0.4464 0.0763 Uiso calc C4 H
H5 -0.1912 0.3633 0.5267 0.0534 Uiso calc C7 H
H6 0.0184 0.2687 0.5065 0.0540 Uiso calc C8 H
H7 0.2474 0.3487 0.4845 0.0723 Uiso calc C9 H
H8 0.1486 0.3966 0.5475 0.0723 Uiso calc C9 H
H9 0.3859 0.4748 0.4442 0.1182 Uiso calc C10 H
H10 0.3068 0.5654 0.4084 0.1182 Uiso calc C10 H
H11 0.3240 0.5586 0.4945 0.1182 Uiso calc C10 H
H12 0.0813 0.3375 0.3632 0.0561 Uiso calc C11 H
H13 0.0797 0.2033 0.2713 0.0635 Uiso calc C13 H
H14 0.3759 0.2120 0.3347 0.0814 Uiso calc C14 H
H15 0.2886 0.2994 0.2984 0.0814 Uiso calc C14 H
H16 0.3086 0.2253 0.1815 0.0960 Uiso calc C15 H
H17 0.5133 0.3281 0.2117 0.1537 Uiso calc C16 H
H18 0.6061 0.2406 0.2448 0.1537 Uiso calc C16 H
H19 0.5711 0.2448 0.1598 0.1537 Uiso calc C16 H
H20 0.4658 0.0749 0.2532 0.1064 Uiso calc C17 H
H21 0.4320 0.0791 0.1681 0.1064 Uiso calc C17 H
H22 0.2564 -0.0250 0.2273 0.0933 Uiso calc C18 H
H23 0.1674 0.0607 0.1895 0.0933 Uiso calc C18 H
H24 0.2291 0.0477 0.3432 0.0713 Uiso calc C19 H
H25 -0.0267 0.0404 0.3664 0.0911 Uiso calc C20 H
H26 -0.0698 -0.1239 0.3336 0.1303 Uiso calc C21 H
H27 0.0712 -0.1175 0.2786 0.1303 Uiso calc C21 H
H28 0.0997 -0.1085 0.3640 0.1303 Uiso calc C21 H
H29 -0.2138 0.0048 0.2765 0.1276 Uiso calc C22 H
H30 -0.1430 0.1082 0.2654 0.1276 Uiso calc C22 H
H31 -0.0878 0.0226 0.2151 0.1276 Uiso calc C22 H

loop_
_atom_site_aniso_label
_atom_site_aniso_U_11
_atom_site_aniso_U_22
_atom_site_aniso_U_33
_atom_site_aniso_U_12
_atom_site_aniso_U_13
_atom_site_aniso_U_23
_atom_site_aniso_type_symbol
C1 0.041(2) 0.060(2) 0.068(2) 0.010(2) 0.006(2) -0.016(2) C
C2 0.061(2) 0.050(2) 0.093(2) 0.021(2) -0.006(2) -0.022(2) C
C3 0.079(2) 0.036(1) 0.092(2) 0.007(2) -0.011(2) -0.012(2) C
C4 0.056(2) 0.044(2) 0.076(2) -0.008(2) -0.002(2) -0.009(2) C
C5 0.038(1) 0.039(1) 0.048(1) -0.000(1) -0.002(1) -0.006(1) C
C6 0.038(1) 0.040(1) 0.039(1) 0.002(1) 0.001(1) -0.008(1) C
C7 0.043(1) 0.043(1) 0.037(1) -0.003(1) 0.007(1) 0.002(1) C
C8 0.046(2) 0.035(1) 0.044(1) 0.007(1) -0.005(1) -0.000(1) C
C9 0.045(2) 0.052(2) 0.070(2) 0.012(2) -0.013(2) -0.012(2) C
N 0.030(1) 0.046(1) 0.082(2) -0.004(1) 0.003(1) -0.012(1) N
C10 0.039(2) 0.075(2) 0.158(4) -0.008(2) 0.009(2) -0.022(3) C
C11 0.049(2) 0.038(1) 0.043(1) -0.002(1) 0.001(1) -0.001(1) C
O1 0.052(1) 0.055(1) 0.048(1) 0.005(1) -0.009(1) -0.0090(9) O
C12 0.042(1) 0.035(1) 0.053(2) -0.007(1) 0.002(1) 0.002(1) C
O2 0.039(1) 0.066(1) 0.072(1) -0.007(1) -0.004(1) -0.001(1) O
O3 0.059(1) 0.0409(9) 0.0428(9) 0.011(1) 0.0011(9) -0.0048(9) O
C13 0.050(2) 0.054(2) 0.043(1) 0.007(2) -0.001(1) -0.006(1) C
C14 0.058(2) 0.068(2) 0.062(2) -0.001(2) 0.004(2) -0.008(2) C
C15 0.054(2) 0.106(2) 0.061(2) -0.005(2) 0.011(2) -0.013(2) C
C16 0.083(3) 0.163(4) 0.109(3) -0.032(3) 0.034(3) -0.024(3) C
C17 0.067(2) 0.107(3) 0.072(2) 0.017(2) 0.007(2) -0.029(2) C
C18 0.079(2) 0.068(2) 0.068(2) 0.015(2) 0.002(2) -0.020(2) C
C19 0.062(2) 0.057(2) 0.046(2) 0.016(2) -0.008(2) -0.011(1) C
C20 0.086(2) 0.057(2) 0.067(2) -0.005(2) 0.005(2) -0.012(2) C
C21 0.154(4) 0.062(2) 0.084(3) -0.014(3) -0.009(3) -0.011(2) C
C22 0.074(2) 0.094(3) 0.126(3) -0.015(3) -0.008(3) -0.010(3) C

loop_
_atom_type_symbol
_atom_type_scat_dispersion_real
_atom_type_scat_dispersion_imag
_atom_type_scat_source
C 0.002 0.002 International_Tables_Vol_IV_Table_2.3.1
H 0.000 0.000 International_Tables_Vol_IV_Table_2.3.1
N 0.004 0.003 International_Tables_Vol_IV_Table_2.3.1
O 0.008 0.006 International_Tables_Vol_IV_Table_2.3.1

loop_
_geom_angle_atom_site_label_1
_geom_angle_atom_site_label_2
_geom_angle_atom_site_label_3
_geom_angle
C2 C1 C6 122.0(4)
C1 C2 C3 118.5(3)
C2 C3 C4 121.2(3)
C3 C4 C5 120.9(3)
C4 C5 C6 118.0(3)
C4 C5 N 122.2(3)
C6 C5 N 119.8(3)
C1 C6 C5 119.4(3)
C1 C6 C7 119.1(3)
C5 C6 C7 121.5(3)
C6 C7 C8 113.7(3)
C6 C7 C12 110.8(3)
C8 C7 C12 103.8(2)
C7 C8 C9 113.6(2)
C7 C8 C11 103.7(2)
C9 C8 C11 111.9(3)
C8 C9 N 110.2(3)
C5 N C9 115.2(3)
C5 N C10 119.2(3)
C9 N C10 114.7(3)
C8 C11 O1 106.2(3)
C8 C11 O3 110.8(2)
O1 C11 O3 110.1(2)
C11 O1 C12 109.9(2)
C7 C12 O1 110.8(3)
C7 C12 O2 128.7(3)
O1 C12 O2 120.5(3)
C11 O3 C13 115.5(2)
O3 C13 C14 110.5(3)
O3 C13 C19 106.9(3)
C14 C13 C19 112.3(3)
C13 C14 C15 112.1(3)
C14 C15 C16 111.1(4)
C14 C15 C17 108.6(4)
C16 C15 C17 113.5(4)
C15 C17 C18 112.4(4)
C17 C18 C19 112.2(3)
C13 C19 C18 108.7(3)
C13 C19 C20 113.5(3)
C18 C19 C20 113.5(3)
C19 C20 C21 112.2(4)
C19 C20 C22 113.9(3)
C21 C20 C22 110.0(4)

loop_
_geom_bond_atom_site_label_1
_geom_bond_atom_site_label_2
_geom_bond_distance
C1 C2 1.377(5)
C1 C6 1.377(5)
C2 C3 1.363(6)
C3 C4 1.369(6)
C4 C5 1.396(5)
C5 C6 1.398(4)
C5 N 1.400(4)
C6 C7 1.524(4)
C7 C8 1.517(5)
C7 C12 1.504(4)
C8 C9 1.508(5)
C8 C11 1.519(4)
C9 N 1.447(5)
N C10 1.452(5)
C11 O1 1.453(4)
C11 O3 1.375(4)
O1 C12 1.357(4)
C12 O2 1.200(4)
O3 C13 1.456(4)
C13 C14 1.513(5)
C13 C19 1.518(5)
C14 C15 1.522(5)
C15 C16 1.535(6)
C15 C17 1.507(7)
C17 C18 1.513(7)
C18 C19 1.542(5)
C19 C20 1.531(6)
C20 C21 1.527(6)
C20 C22 1.504(7)
